data_2103846
loop_
_publ_author_name
'Zakaria, Choudhury M.'
'Ferguson, George'
'Lough, Alan J.'
'Glidewell, Christopher'

_publ_section_title
;
 (1<i>R</i>,3<i>S</i>)-Camphoric acid as a building block in
 supramolecular chemistry: adducts with organic polyamines
;
_journal_issue 1
_journal_name_full 'Acta Crystallographica Section B'
_journal_page_first 118
_journal_page_last 131
_journal_paper_doi 10.1107/S0108768102022358
_journal_volume 59
_journal_year 2003
_chemical_formula_moiety 'C6 H13 N2, C10 H15 O4, H2 O'
_chemical_formula_sum 'C16 H30 N2 O5'
_chemical_formula_weight 330.42
_chemical_name_systematic
;
(1R,3S)-Camphoric acid--1,4-diazabicyclo[2.2.2]octane--water (1/1/1)
;
_space_group_IT_number 19
_symmetry_cell_setting orthorhombic
_symmetry_space_group_name_Hall 'P 2ac 2ab'
_symmetry_space_group_name_H-M 'P 21 21 21'
_atom_sites_solution_hydrogens geom
_atom_sites_solution_primary direct
_atom_sites_solution_secondary difmap
_cell_angle_alpha 90.00
_cell_angle_beta 90.00
_cell_angle_gamma 90.00
_cell_formula_units_Z 4
_cell_length_a 7.0310(3)
_cell_length_b 11.2520(5)
_cell_length_c 21.8177(12)
_cell_measurement_reflns_used 1768
_cell_measurement_temperature 150.0(10)
_cell_measurement_theta_max 25.03
_cell_measurement_theta_min 2.60
_cell_volume 1726.06(14)
_computing_cell_refinement 'DENZO-SMN (Otwinowski & Minor, 1997)'
_computing_data_collection 'Kappa-CCD server software (Nonius, 1997)'
_computing_data_reduction 'DENZO-SMN (Otwinowski & Minor, 1997)'
_computing_molecular_graphics 'PLATON (Spek, 2002)'
_computing_publication_material 'SHELXL-97 (Sheldrick, 1997a) and PRPKAPPA (Ferguson, 1999)'
_computing_structure_refinement 'SHELXL-97 (Sheldrick, 1997a)'
_computing_structure_solution 'SHELXS-97 (Sheldrick, 1997b)'
_diffrn_ambient_temperature 150.0(10)
_diffrn_measured_fraction_theta_full 0.990
_diffrn_measured_fraction_theta_max 0.990
_diffrn_measurement_device_type Kappa-CCD
_diffrn_measurement_method '\f scans, and \w scans with \k offsets'
_diffrn_radiation_monochromator graphite
_diffrn_radiation_source 'fine-focus sealed X-ray tube'
_diffrn_radiation_type 'Mo K\a'
_diffrn_radiation_wavelength 0.71073
_diffrn_reflns_av_R_equivalents 0.058
_diffrn_reflns_av_sigmaI/netI 0.0531
_diffrn_reflns_limit_h_max 8
_diffrn_reflns_limit_h_min 0
_diffrn_reflns_limit_k_max 13
_diffrn_reflns_limit_k_min 0
_diffrn_reflns_limit_l_max 25
_diffrn_reflns_limit_l_min 0
_diffrn_reflns_number 7008
_diffrn_reflns_theta_full 25.03
_diffrn_reflns_theta_max 25.03
_diffrn_reflns_theta_min 2.60
_diffrn_standards_decay_% 0
_exptl_absorpt_coefficient_mu 0.094
_exptl_absorpt_correction_type none
_exptl_crystal_colour colourless
_exptl_crystal_density_diffrn 1.272
_exptl_crystal_density_method 'not measured'
_exptl_crystal_description plate
_exptl_crystal_F_000 720
_exptl_crystal_size_max 0.38
_exptl_crystal_size_mid 0.32
_exptl_crystal_size_min 0.11
_refine_diff_density_max 0.307
_refine_diff_density_min -0.169
_refine_ls_extinction_method none
_refine_ls_goodness_of_fit_ref 1.048
_refine_ls_hydrogen_treatment constr
_refine_ls_matrix_type full
_refine_ls_number_parameters 246
_refine_ls_number_reflns 1768
_refine_ls_number_restraints 154
_refine_ls_restrained_S_all 1.027
_refine_ls_R_factor_all 0.0681
_refine_ls_R_factor_gt 0.0503
_refine_ls_shift/su_max 0.000
_refine_ls_shift/su_mean 0.000
_refine_ls_structure_factor_coef Fsqd
_refine_ls_weighting_details 'w=1/[\s^2^(Fo^2^)+(0.0751P)^2^+0.4401P] where P=(Fo^2^+2Fc^2^)/3'
_refine_ls_weighting_scheme calc
_refine_ls_wR_factor_gt 0.1265
_refine_ls_wR_factor_ref 0.1386
_reflns_number_gt 1423
_reflns_number_total 1768
_reflns_threshold_expression >2\s(I)
_cod_data_source_file na0144.cif
_cod_data_source_block IV
_cod_database_code 2103846
_cod_database_fobs_code 2103846

loop_
_symmetry_equiv_pos_as_xyz
'x, y, z'
'-x+1/2, -y, z+1/2'
'x+1/2, -y+1/2, -z'
'-x, y+1/2, -z+1/2'

loop_
_atom_site_label
_atom_site_fract_x
_atom_site_fract_y
_atom_site_fract_z
_atom_site_U_iso_or_equiv
_atom_site_adp_type
_atom_site_calc_flag
_atom_site_refinement_flags
_atom_site_occupancy
_atom_site_disorder_assembly
_atom_site_disorder_group
_atom_site_type_symbol
O1 0.3946(4) 0.2585(2) 0.11569(12) 0.0464(7) Uani d . 1 A -4 O
O2 0.0905(3) 0.3091(3) 0.11619(11) 0.0496(7) Uani d . 1 A -4 O
O3 0.4852(6) 0.2501(3) 0.38038(16) 0.0531(9) Uani d . 0.828(5) A -4 O
O4 0.1745(5) 0.2704(3) 0.39484(15) 0.0475(9) Uani d . 0.828(5) A -4 O
C1 0.2847(4) 0.3833(3) 0.19853(13) 0.0269(7) Uani d . 1 A -4 C
C2 0.1960(4) 0.3174(3) 0.25545(13) 0.0283(7) Uani d . 1 A -4 C
C3 0.3033(5) 0.3765(3) 0.31058(13) 0.0308(7) Uani d D 1 A -4 C
C4 0.4957(5) 0.4176(3) 0.28620(15) 0.0415(9) Uani d . 1 A -4 C
C5 0.4951(5) 0.3941(3) 0.21707(15) 0.0381(8) Uani d . 1 A -4 C
C6 0.2535(5) 0.3130(3) 0.13903(15) 0.0333(7) Uani d . 1 A -4 C
C7 0.2012(6) 0.5084(3) 0.19023(17) 0.0474(10) Uani d . 1 A -4 C
C8 0.3332(6) 0.2938(4) 0.36514(19) 0.0358(10) Uani d PD 0.828(5) A -4 C
C9 -0.0188(5) 0.3317(4) 0.26240(17) 0.0464(10) Uani d . 1 A -4 C
C10 0.2418(5) 0.1839(3) 0.25171(15) 0.0397(9) Uani d . 1 A -4 C
N1 0.2817(5) -0.0891(2) -0.02925(13) 0.0485(12) Uani d PD 0.828(5) A -1 N
N2 0.3063(4) 0.0882(2) 0.04047(12) 0.0340(9) Uani d PD 0.828(5) A -1 N
C11 0.4843(5) -0.0666(3) -0.01434(18) 0.0528(13) Uani d PD 0.828(5) A -1 C
C12 0.1761(6) -0.1121(4) 0.02843(15) 0.0505(13) Uani d PD 0.828(5) A -1 C
C13 0.2009(6) 0.0173(3) -0.05952(16) 0.0520(14) Uani d PD 0.828(5) A -1 C
C21 0.4991(5) 0.0488(3) 0.02227(19) 0.0534(13) Uani d PD 0.828(5) A -1 C
C22 0.2074(6) -0.0090(3) 0.07306(17) 0.0437(13) Uani d PD 0.828(5) A -1 C
C23 0.1974(6) 0.1221(3) -0.01484(15) 0.0477(12) Uani d PD 0.828(5) A -1 C
N11 0.212(2) -0.0840(13) -0.0311(7) 0.069(4) Uiso d PD 0.172(5) A -2 N
N12 0.209(2) 0.0933(13) 0.0393(7) 0.069(4) Uiso d PD 0.172(5) A -2 N
C31 0.285(3) -0.114(2) 0.0306(9) 0.069(4) Uiso d PD 0.172(5) A -2 C
C32 0.013(2) -0.0415(18) -0.0260(10) 0.069(4) Uiso d PD 0.172(5) A -2 C
C33 0.331(3) 0.0108(19) -0.0582(9) 0.069(4) Uiso d PD 0.172(5) A -2 C
C41 0.276(4) -0.010(2) 0.0754(10) 0.069(4) Uiso d PD 0.172(5) A -2 C
C42 0.016(2) 0.0681(18) 0.0154(10) 0.069(4) Uiso d PD 0.172(5) A -2 C
C43 0.340(3) 0.114(2) -0.0127(9) 0.069(4) Uiso d PD 0.172(5) A -2 C
O5 0.7727(4) 0.1588(2) 0.12549(15) 0.0622(9) Uani d D 1 . . O
O13 0.098(2) 0.3170(15) 0.3928(7) 0.040 Uiso d PD 0.172(5) A -3 O
O14 0.383(2) 0.2359(14) 0.3803(8) 0.040 Uiso d PD 0.172(5) A -3 O
C58 0.247(2) 0.309(2) 0.3669(8) 0.040 Uiso d PD 0.172(5) A -3 C
H3 0.2296 0.4476 0.3245 0.037 Uiso calc R 1 A -4 H
H4 0.1958 0.2171 0.4210 0.071 Uiso d . 0.828(5) A -4 H
H4A 0.5999 0.3728 0.3062 0.050 Uiso calc R 1 A -4 H
H4B 0.5142 0.5033 0.2945 0.050 Uiso calc R 1 A -4 H
H5A 0.5643 0.3197 0.2076 0.046 Uiso calc R 1 A -4 H
H5B 0.5565 0.4605 0.1948 0.046 Uiso calc R 1 A -4 H
H7A 0.2733 0.5510 0.1587 0.071 Uiso calc R 1 A -4 H
H7B 0.2093 0.5519 0.2291 0.071 Uiso calc R 1 A -4 H
H7C 0.0678 0.5022 0.1776 0.071 Uiso calc R 1 A -4 H
H9A -0.0826 0.2993 0.2261 0.070 Uiso calc R 1 A -4 H
H9B -0.0501 0.4161 0.2666 0.070 Uiso calc R 1 A -4 H
H9C -0.0617 0.2886 0.2989 0.070 Uiso calc R 1 A -4 H
H10A 0.1937 0.1438 0.2885 0.060 Uiso calc R 1 A -4 H
H10B 0.3799 0.1729 0.2490 0.060 Uiso calc R 1 A -4 H
H10C 0.1812 0.1498 0.2153 0.060 Uiso calc R 1 A -4 H
H2 0.3164 0.1537 0.0663 0.041 Uiso calc PR 0.828(5) A -1 H
H11A 0.5594 -0.0599 -0.0526 0.063 Uiso calc PR 0.828(5) A -1 H
H11B 0.5360 -0.1334 0.0100 0.063 Uiso calc PR 0.828(5) A -1 H
H12A 0.2212 -0.1871 0.0471 0.061 Uiso calc PR 0.828(5) A -1 H
H12B 0.0387 -0.1205 0.0195 0.061 Uiso calc PR 0.828(5) A -1 H
H13A 0.0701 -0.0001 -0.0737 0.062 Uiso calc PR 0.828(5) A -1 H
H13B 0.2788 0.0381 -0.0958 0.062 Uiso calc PR 0.828(5) A -1 H
H21A 0.5780 0.0358 0.0593 0.064 Uiso calc PR 0.828(5) A -1 H
H21B 0.5608 0.1109 -0.0030 0.064 Uiso calc PR 0.828(5) A -1 H
H22A 0.0835 0.0196 0.0888 0.052 Uiso calc PR 0.828(5) A -1 H
H22B 0.2850 -0.0360 0.1083 0.052 Uiso calc PR 0.828(5) A -1 H
H23A 0.2551 0.1930 -0.0342 0.057 Uiso calc PR 0.828(5) A -1 H
H23B 0.0645 0.1414 -0.0036 0.057 Uiso calc PR 0.828(5) A -1 H
H12 0.2050 0.1604 0.0641 0.083 Uiso calc PR 0.172(5) A -2 H
H31A 0.4186 -0.1411 0.0269 0.083 Uiso calc PR 0.172(5) A -2 H
H31B 0.2096 -0.1809 0.0474 0.083 Uiso calc PR 0.172(5) A -2 H
H32A -0.0682 -0.1042 -0.0080 0.083 Uiso calc PR 0.172(5) A -2 H
H32B -0.0372 -0.0207 -0.0669 0.083 Uiso calc PR 0.172(5) A -2 H
H33A 0.2759 0.0379 -0.0975 0.083 Uiso calc PR 0.172(5) A -2 H
H33B 0.4611 -0.0196 -0.0662 0.083 Uiso calc PR 0.172(5) A -2 H
H41A 0.1874 -0.0272 0.1094 0.083 Uiso calc PR 0.172(5) A -2 H
H41B 0.4038 0.0065 0.0928 0.083 Uiso calc PR 0.172(5) A -2 H
H42A -0.0305 0.1378 -0.0080 0.083 Uiso calc PR 0.172(5) A -2 H
H42B -0.0722 0.0553 0.0503 0.083 Uiso calc PR 0.172(5) A -2 H
H43A 0.4713 0.1229 0.0028 0.083 Uiso calc PR 0.172(5) A -2 H
H43B 0.3043 0.1889 -0.0338 0.083 Uiso calc PR 0.172(5) A -2 H
H51 0.6662 0.2032 0.1249 0.080 Uiso d D 1 . . H
H52 0.8660 0.2135 0.1255 0.080 Uiso d D 1 . . H
H14 0.3474 0.1880 0.4074 0.060 Uiso d . 0.172(5) A -3 H

loop_
_atom_site_aniso_label
_atom_site_aniso_U_11
_atom_site_aniso_U_22
_atom_site_aniso_U_33
_atom_site_aniso_U_12
_atom_site_aniso_U_13
_atom_site_aniso_U_23
O1 0.0421(14) 0.0547(16) 0.0423(14) 0.0034(13) -0.0005(12) -0.0213(13)
O2 0.0422(14) 0.0657(18) 0.0408(14) -0.0020(14) -0.0115(12) -0.0076(14)
O3 0.049(2) 0.061(2) 0.049(2) 0.006(2) -0.0076(18) 0.0141(17)
O4 0.0484(19) 0.050(2) 0.0441(18) -0.0012(16) 0.0120(16) 0.0184(16)
C1 0.0276(16) 0.0262(15) 0.0268(15) 0.0002(13) 0.0047(13) -0.0010(13)
C2 0.0302(16) 0.0257(15) 0.0290(16) -0.0006(14) 0.0043(14) -0.0010(14)
C3 0.0391(17) 0.0265(15) 0.0270(16) -0.0021(15) 0.0057(15) -0.0020(13)
C4 0.038(2) 0.055(2) 0.0312(18) -0.0118(18) 0.0041(16) -0.0039(17)
C5 0.0333(19) 0.049(2) 0.0322(18) -0.0134(17) 0.0026(15) -0.0060(17)
C6 0.0389(18) 0.0310(16) 0.0301(16) -0.0049(15) -0.0013(15) 0.0020(14)
C7 0.069(3) 0.0340(18) 0.039(2) 0.005(2) -0.002(2) 0.0043(16)
C8 0.045(3) 0.029(2) 0.033(2) -0.008(2) 0.010(2) -0.0040(19)
C9 0.0304(18) 0.060(2) 0.049(2) 0.0017(18) 0.0077(16) -0.0029(19)
C10 0.056(2) 0.0251(16) 0.0381(18) -0.0068(15) 0.0001(18) 0.0002(15)
N1 0.095(3) 0.0265(18) 0.0245(18) -0.013(2) -0.002(2) -0.0022(15)
N2 0.050(2) 0.0267(17) 0.0253(17) 0.0009(17) -0.0017(17) -0.0048(14)
C11 0.071(3) 0.044(3) 0.044(3) 0.004(2) 0.012(2) -0.004(2)
C12 0.075(3) 0.037(2) 0.039(2) -0.015(3) 0.004(3) 0.003(2)
C13 0.086(4) 0.042(3) 0.027(2) -0.010(3) -0.015(2) 0.0007(19)
C21 0.050(3) 0.051(3) 0.059(3) -0.001(2) 0.002(2) -0.017(2)
C22 0.066(4) 0.038(2) 0.027(2) -0.001(3) 0.001(2) -0.0021(18)
C23 0.074(3) 0.039(2) 0.030(2) 0.008(2) -0.016(2) 0.0041(19)
O5 0.0615(18) 0.0398(15) 0.085(2) -0.0043(14) -0.0098(16) -0.0021(14)

loop_
_atom_type_symbol
_atom_type_description
_atom_type_scat_dispersion_real
_atom_type_scat_dispersion_imag
_atom_type_scat_source
C C 0.0033 0.0016 'International Tables Vol C Tables 4.2.6.8 and 6.1.1.4'
H H 0.0000 0.0000 'International Tables Vol C Tables 4.2.6.8 and 6.1.1.4'
N N 0.0061 0.0033 'International Tables Vol C Tables 4.2.6.8 and 6.1.1.4'
O O 0.0106 0.0060 'International Tables Vol C Tables 4.2.6.8 and 6.1.1.4'

loop_
_geom_angle_atom_site_label_1
_geom_angle_atom_site_label_2
_geom_angle_atom_site_label_3
_geom_angle
_geom_angle_publ_flag
C8 O3 H14 72.3 no
C8 O4 H4 109.0 no
C6 C1 C7 108.5(3) no
C6 C1 C5 113.6(3) no
C7 C1 C5 109.0(3) no
C6 C1 C2 111.6(2) no
C7 C1 C2 111.9(3) no
C5 C1 C2 102.2(2) no
C9 C2 C10 108.4(3) no
C9 C2 C3 110.8(3) no
C10 C2 C3 110.7(3) no
C9 C2 C1 114.9(3) no
C10 C2 C1 109.5(2) no
C3 C2 C1 102.4(2) no
C8 C3 C4 109.5(3) no
C8 C3 C2 114.0(3) no
C4 C3 C2 106.7(2) no
C8 C3 H3 108.8 no
C4 C3 H3 108.8 no
C2 C3 H3 108.8 no
C3 C4 C5 106.7(3) no
C3 C4 H4A 110.4 no
C5 C4 H4A 110.4 no
C3 C4 H4B 110.4 no
C5 C4 H4B 110.4 no
H4A C4 H4B 108.6 no
C4 C5 C1 106.0(3) no
C4 C5 H5A 110.5 no
C1 C5 H5A 110.5 no
C4 C5 H5B 110.5 no
C1 C5 H5B 110.5 no
H5A C5 H5B 108.7 no
O2 C6 O1 122.5(3) no
O2 C6 C1 119.1(3) no
O1 C6 C1 118.4(3) no
O3 C8 O4 121.8(4) no
O3 C8 C3 125.3(3) no
O4 C8 C3 112.9(3) no
O3 C8 H14 57.2 no
O4 C8 H14 66.3 no
C3 C8 H14 165.3 no
C13 N1 C11 109.17(19) no
C13 N1 C12 109.12(19) no
C11 N1 C12 108.94(19) no
C22 N2 C23 109.82(19) no
C22 N2 C21 109.75(19) no
C23 N2 C21 109.43(19) no
C22 N2 H2 109.3 no
C23 N2 H2 109.3 no
C21 N2 H2 109.3 no
N1 C11 C21 109.0(2) no
N1 C11 H11A 109.9 no
C21 C11 H11A 109.9 no
N1 C11 H11B 109.9 no
C21 C11 H11B 109.9 no
H11A C11 H11B 108.3 no
N1 C12 C22 109.6(2) no
N1 C12 H12A 109.8 no
C22 C12 H12A 109.8 no
N1 C12 H12B 109.8 no
C22 C12 H12B 109.8 no
H12A C12 H12B 108.2 no
N1 C13 C23 110.2(2) no
N1 C13 H13A 109.6 no
C23 C13 H13A 109.6 no
N1 C13 H13B 109.6 no
C23 C13 H13B 109.6 no
H13A C13 H13B 108.1 no
N2 C21 C11 109.4(2) no
N2 C21 H21A 109.8 no
C11 C21 H21A 109.8 no
N2 C21 H21B 109.8 no
C11 C21 H21B 109.8 no
H21A C21 H21B 108.2 no
N2 C22 C12 108.8(2) no
N2 C22 H22A 109.9 no
C12 C22 H22A 109.9 no
N2 C22 H22B 109.9 no
C12 C22 H22B 109.9 no
H22A C22 H22B 108.3 no
N2 C23 C13 108.2(2) no
N2 C23 H23A 110.1 no
C13 C23 H23A 110.1 no
N2 C23 H23B 110.1 no
C13 C23 H23B 110.1 no
H23A C23 H23B 108.4 no
C33 N11 C32 109.4(3) no
C33 N11 C31 109.3(3) no
C32 N11 C31 109.4(3) no
C42 N12 C43 109.4(3) no
C42 N12 C41 109.4(3) no
C43 N12 C41 109.4(3) no
C42 N12 H12 109.5 no
C43 N12 H12 109.5 no
C41 N12 H12 109.5 no
N11 C31 C41 113.0(13) no
N11 C31 H31A 109.0 no
C41 C31 H31A 109.0 no
N11 C31 H31B 109.0 no
C41 C31 H31B 109.0 no
H31A C31 H31B 107.8 no
N11 C32 C42 107.2(12) no
N11 C32 H32A 110.3 no
C42 C32 H32A 110.3 no
N11 C32 H32B 110.3 no
C42 C32 H32B 110.3 no
H32A C32 H32B 108.5 no
N11 C33 C43 108.1(12) no
N11 C33 H33A 110.1 no
C43 C33 H33A 110.1 no
N11 C33 H33B 110.1 no
C43 C33 H33B 110.1 no
H33A C33 H33B 108.4 no
N12 C41 C31 105.9(13) no
N12 C41 H41A 110.6 no
C31 C41 H41A 110.6 no
N12 C41 H41B 110.6 no
C31 C41 H41B 110.6 no
H41A C41 H41B 108.7 no
N12 C42 C32 111.8(12) no
N12 C42 H42A 109.3 no
C32 C42 H42A 109.3 no
N12 C42 H42B 109.3 no
C32 C42 H42B 109.3 no
H42A C42 H42B 107.9 no
N12 C43 C33 110.6(12) no
N12 C43 H43A 109.5 no
C33 C43 H43A 109.5 no
N12 C43 H43B 109.5 no
C33 C43 H43B 109.5 no
H43A C43 H43B 108.1 no
H51 O5 H52 103.1 no
C58 O13 H4 74.2 no
C58 O14 H14 110.3 no
O13 C58 O14 126.0(14) no

loop_
_geom_bond_atom_site_label_1
_geom_bond_atom_site_label_2
_geom_bond_distance
_geom_bond_publ_flag
O1 C6 1.273(4) no
O2 C6 1.251(4) no
O3 C8 1.222(5) no
O4 C8 1.317(5) no
O4 H4 0.84 no
C1 C6 1.535(4) no
C1 C7 1.536(4) no
C1 C5 1.538(4) no
C1 C2 1.575(4) no
C2 C9 1.526(5) no
C2 C10 1.539(4) no
C2 C3 1.567(4) no
C3 C8 1.526(5) no
C3 C4 1.526(5) no
C3 H3 1.00 no
C4 C5 1.531(4) no
C4 H4A 0.99 no
C4 H4B 0.99 no
C5 H5A 0.99 no
C5 H5B 0.99 no
C7 H7A 0.98 no
C7 H7B 0.98 no
C7 H7C 0.98 no
C9 H9A 0.98 no
C9 H9B 0.98 no
C9 H9C 0.98 no
C10 H10A 0.98 no
C10 H10B 0.98 no
C10 H10C 0.98 no
N1 C13 1.480(3) no
N1 C11 1.483(3) no
N1 C12 1.484(3) no
N2 C22 1.479(3) no
N2 C23 1.479(3) no
N2 C21 1.481(3) no
N2 H2 0.93 no
C11 C21 1.528(4) no
C11 H11A 0.99 no
C11 H11B 0.99 no
C12 C22 1.530(4) no
C12 H12A 0.99 no
C12 H12B 0.99 no
C13 C23 1.530(4) no
C13 H13A 0.99 no
C13 H13B 0.99 no
C21 H21A 0.99 no
C21 H21B 0.99 no
C22 H22A 0.99 no
C22 H22B 0.99 no
C23 H23A 0.99 no
C23 H23B 0.99 no
N11 C33 1.481(3) no
N11 C32 1.481(3) no
N11 C31 1.481(3) no
N12 C42 1.481(3) no
N12 C43 1.481(3) no
N12 C41 1.481(3) no
N12 H12 0.93 no
C31 C41 1.529(4) no
C31 H31A 0.99 no
C31 H31B 0.99 no
C32 C42 1.529(4) no
C32 H32A 0.99 no
C32 H32B 0.99 no
C33 C43 1.529(4) no
C33 H33A 0.99 no
C33 H33B 0.99 no
C41 H41A 0.99 no
C41 H41B 0.99 no
C42 H42A 0.99 no
C42 H42B 0.99 no
C43 H43A 0.99 no
C43 H43B 0.99 no
O5 H51 0.90 no
O5 H52 0.90 no
O13 C58 1.194(10) no
O14 C58 1.300(10) no
O14 H14 0.84 no

loop_
_geom_hbond_atom_site_label_D
_geom_hbond_atom_site_label_H
_geom_hbond_atom_site_label_A
_geom_hbond_site_symmetry_A
_geom_hbond_distance_DH
_geom_hbond_distance_HA
_geom_hbond_distance_DA
_geom_hbond_angle_DHA
_geom_hbond_publ_flag
N2 H2 O1 . 0.93 1.69 2.598(4) 165 y
O4 H4 N1 2 0.84 1.81 2.646(4) 172 y
O5 H51 O1 . 0.90 2.02 2.894(4) 164 y
O5 H52 O2 1_655 0.90 1.92 2.810(4) 169 y
C23 H23A O5 3_455 0.99 2.60 3.491(4) 150 y
O14 H14 N11 2 0.84 1.83 2.67(2) 176 no
N12 H12 O2 . 0.93 2.18 3.066(13) 160 no

loop_
_geom_torsion_atom_site_label_1
_geom_torsion_atom_site_label_2
_geom_torsion_atom_site_label_3
_geom_torsion_atom_site_label_4
_geom_torsion
_geom_torsion_publ_flag
C6 C1 C2 C9 -79.2(3) no
C7 C1 C2 C9 42.6(4) no
C5 C1 C2 C9 159.1(3) no
C6 C1 C2 C10 43.0(3) no
C7 C1 C2 C10 164.9(3) no
C5 C1 C2 C10 -78.7(3) no
C6 C1 C2 C3 160.6(3) no
C7 C1 C2 C3 -77.6(3) no
C5 C1 C2 C3 38.8(3) no
C9 C2 C3 C8 88.5(4) no
C10 C2 C3 C8 -31.7(4) no
C1 C2 C3 C8 -148.4(3) no
C9 C2 C3 C4 -150.4(3) no
C10 C2 C3 C4 89.4(3) no
C1 C2 C3 C4 -27.3(3) no
C8 C3 C4 C5 128.9(3) no
C2 C3 C4 C5 5.1(4) no
C3 C4 C5 C1 20.1(4) no
C6 C1 C5 C4 -157.1(3) no
C7 C1 C5 C4 81.7(3) no
C2 C1 C5 C4 -36.8(3) no
C7 C1 C6 O2 -51.2(4) no
C5 C1 C6 O2 -172.6(3) no
C2 C1 C6 O2 72.5(4) no
C7 C1 C6 O1 130.5(3) no
C5 C1 C6 O1 9.1(4) no
C2 C1 C6 O1 -105.8(3) no
C4 C3 C8 O3 -12.0(6) no
C2 C3 C8 O3 107.5(5) no
C4 C3 C8 O4 169.4(3) no
C2 C3 C8 O4 -71.1(4) no
C13 N1 C11 C21 53.3(4) no
C12 N1 C11 C21 -65.8(4) no
C13 N1 C12 C22 -64.5(3) no
C11 N1 C12 C22 54.6(3) no
C11 N1 C13 C23 -65.4(4) no
C12 N1 C13 C23 53.5(4) no
C22 N2 C21 C11 54.0(4) no
C23 N2 C21 C11 -66.6(4) no
N1 C11 C21 N2 10.2(4) no
C23 N2 C22 C12 55.2(3) no
C21 N2 C22 C12 -65.1(3) no
N1 C12 C22 N2 9.1(4) no
C22 N2 C23 C13 -66.1(4) no
C21 N2 C23 C13 54.4(4) no
N1 C13 C23 N2 9.7(4) no
C33 N11 C31 C41 62.1(18) no
C32 N11 C31 C41 -57.7(18) no
C33 N11 C32 C42 -60.0(17) no
C31 N11 C32 C42 59.7(17) no
C32 N11 C33 C43 66.1(18) no
C31 N11 C33 C43 -53.6(18) no
C42 N12 C41 C31 62.0(17) no
C43 N12 C41 C31 -57.8(17) no
N11 C31 C41 N12 -4(2) no
C43 N12 C42 C32 59.7(18) no
C41 N12 C42 C32 -60.1(17) no
N11 C32 C42 N12 -3(2) no
C42 N12 C43 C33 -53.5(18) no
C41 N12 C43 C33 66.3(18) no
N11 C33 C43 N12 -7(2) no
